data_4516697
loop_
_publ_author_name
'Hale, Lillian V. A.'
'Malakar, Tanmay'
'Tseng, Kuei-Nin T.'
'Zimmerman, Paul M.'
'Paul, Ankan'
'Szymczak, Nathaniel K.'

_publ_section_title
;
 The Mechanism of Acceptorless Amine Double Dehydrogenation byN,N,N-Amide
 Ruthenium(II) Hydrides: A Combined Experimental and Computational Study
;
_journal_issue 8
_journal_name_full 'ACS Catalysis'
_journal_page_first 4799
_journal_paper_doi 10.1021/acscatal.6b01465
_journal_volume 6
_journal_year 2016
_chemical_absolute_configuration ad
_chemical_formula_moiety '4(C42 H39 Cl N5 P Ru)'
_chemical_formula_sum 'C168 H156 Cl4 N20 P4 Ru4'
_chemical_formula_weight 3125.09
_space_group_crystal_system tetragonal
_space_group_IT_number 81
_space_group_name_Hall 'P -4'
_space_group_name_H-M_alt 'P -4'
_atom_sites_solution_hydrogens geom
_atom_sites_solution_primary direct
_atom_sites_solution_secondary difmap
_audit_creation_date 2016-04-01
_audit_creation_method
;
Olex2 1.2
(compiled 2016.02.19 svn.r3266 for OlexSys, GUI svn.r5155)
;
_cell_angle_alpha 90.00
_cell_angle_beta 90.00
_cell_angle_gamma 90.00
_cell_formula_units_Z 1
_cell_length_a 19.0698(4)
_cell_length_b 19.0698(4)
_cell_length_c 9.8294(7)
_cell_measurement_reflns_used 44166
_cell_measurement_temperature 85
_cell_measurement_theta_max 68.30
_cell_measurement_theta_min 6.60
_cell_volume 3574.5(3)
_computing_molecular_graphics 'Olex2 (Dolomanov et al., 2009)'
_computing_publication_material 'Olex2 (Dolomanov et al., 2009)'
_computing_structure_refinement 'XL (Sheldrick, 2008)'
_computing_structure_solution 'XS (Sheldrick, 2008)'
_diffrn_ambient_temperature 85
_diffrn_measured_fraction_theta_full 0.997
_diffrn_measured_fraction_theta_max 0.997
_diffrn_measurement_device_type 'Rigaku Saturn70 CCD'
_diffrn_radiation_monochromator graphite
_diffrn_radiation_type CuK\a
_diffrn_radiation_wavelength 1.54187
_diffrn_reflns_av_R_equivalents 0.0674
_diffrn_reflns_av_unetI/netI 0.0438
_diffrn_reflns_limit_h_max 22
_diffrn_reflns_limit_h_min -22
_diffrn_reflns_limit_k_max 22
_diffrn_reflns_limit_k_min -22
_diffrn_reflns_limit_l_max 11
_diffrn_reflns_limit_l_min -11
_diffrn_reflns_number 55704
_diffrn_reflns_theta_full 68.20
_diffrn_reflns_theta_max 68.20
_diffrn_reflns_theta_min 6.57
_diffrn_source 'fine-focus sealed tube'
_exptl_absorpt_coefficient_mu 4.956
_exptl_absorpt_correction_T_max 0.9521
_exptl_absorpt_correction_T_min 0.4226
_exptl_absorpt_correction_type multi-scan
_exptl_absorpt_process_details 'Jacobson, R. (1998) Private communication'
_exptl_crystal_colour blue
_exptl_crystal_colour_primary blue
_exptl_crystal_density_diffrn 1.452
_exptl_crystal_density_method 'not measured'
_exptl_crystal_description needle
_exptl_crystal_F_000 1608
_exptl_crystal_size_max 0.21
_exptl_crystal_size_mid 0.05
_exptl_crystal_size_min 0.01
_refine_diff_density_max 0.586
_refine_diff_density_min -0.965
_refine_diff_density_rms 0.082
_refine_ls_abs_structure_details 'Flack H D (1983), Acta Cryst. A39, 876-881'
_refine_ls_abs_structure_Flack 0.010(8)
_refine_ls_extinction_method none
_refine_ls_goodness_of_fit_ref 1.139
_refine_ls_hydrogen_treatment mixed
_refine_ls_matrix_type full
_refine_ls_number_parameters 463
_refine_ls_number_reflns 6534
_refine_ls_number_restraints 1
_refine_ls_restrained_S_all 1.139
_refine_ls_R_factor_all 0.0381
_refine_ls_R_factor_gt 0.0374
_refine_ls_shift/su_max 0.000
_refine_ls_shift/su_mean 0.000
_refine_ls_structure_factor_coef Fsqd
_refine_ls_weighting_details 'calc w=1/[\s^2^(Fo^2^)+(0.0415P)^2^+4.3953P] where P=(Fo^2^+2Fc^2^)/3'
_refine_ls_weighting_scheme calc
_refine_ls_wR_factor_gt 0.0931
_refine_ls_wR_factor_ref 0.0936
_reflns_number_gt 6351
_reflns_number_total 6534
_reflns_threshold_expression >2sigma(I)
_cod_data_source_file cs6b01465_si_003.cif
_cod_data_source_block lh3105
_cod_database_code 4516697
_olex2_refinement_description
;
1. Fixed Uiso
 At 1.2 times of:
  All C(H) groups
 At 1.5 times of:
  All C(H,H,H) groups
2. Rigid bond restraints
 P1, C13, C37
 with sigma for 1-2 distances of 0.005 and sigma for 1-3 distances of 0.005
3.a Aromatic/amide H refined with riding coordinates:
 C8(H8), C9(H9), C10(H10), C14(H14), C15(H15), C16(H16), C17(H17), C21(H21),
 C22(H22), C23(H23), C26(H26), C27(H27), C28(H28), C29(H29), C30(H30), C32(H32),
  C33(H33), C34(H34), C35(H35), C36(H36), C38(H38), C39(H39), C40(H40),
 C41(H41), C42(H42)
3.b Idealised Me refined as rotating group:
 C3(H3A,H3B,H3C), C4(H4A,H4B,H4C), C5(H5A,H5B,H5C), C6(H6A,H6B,H6C)
;
_olex2_submission_special_instructions 'No special instructions were received'

loop_
_space_group_symop_id
_space_group_symop_operation_xyz
1 'x, y, z'
2 'y, -x, -z'
3 '-x, -y, z'
4 '-y, x, -z'

loop_
_atom_site_label
_atom_site_type_symbol
_atom_site_fract_x
_atom_site_fract_y
_atom_site_fract_z
_atom_site_U_iso_or_equiv
_atom_site_adp_type
_atom_site_occupancy
_atom_site_calc_flag
_atom_site_refinement_flags_posn
_atom_site_refinement_flags_adp
Ru1 Ru 0.214641(13) 0.346351(13) 0.24319(3) 0.01404(9) Uani 1 d . .
Cl1 Cl 0.23123(5) 0.46645(5) 0.16711(11) 0.0222(2) Uani 1 d . .
P1 P 0.19332(5) 0.23203(5) 0.30935(10) 0.0143(2) Uani 1 d . U
N1 N 0.25689(16) 0.30992(17) 0.0558(3) 0.0158(7) Uani 1 d . .
N2 N 0.14604(17) 0.31136(17) -0.0648(4) 0.0170(7) Uani 1 d . .
N3 N 0.12124(18) 0.35248(16) 0.1609(4) 0.0178(7) Uani 1 d . .
N4 N 0.05879(16) 0.40732(16) 0.3468(4) 0.0161(7) Uani 1 d . .
N5 N 0.17825(16) 0.38864(16) 0.4226(4) 0.0156(7) Uani 1 d . .
C1 C 0.37779(19) 0.3392(2) 0.1293(4) 0.0205(9) Uani 1 d . .
H1 H 0.347(2) 0.353(2) 0.217(5) 0.015(11) Uiso 1 d . .
C2 C 0.3018(2) 0.3837(2) 0.4855(5) 0.0209(8) Uani 1 d . .
H2 H 0.305(2) 0.354(2) 0.388(5) 0.014(11) Uiso 1 d . .
C3 C 0.4449(2) 0.2998(2) 0.1664(5) 0.0250(9) Uani 1 d . .
H3A H 0.4330 0.2550 0.2047 0.037 Uiso 1 calc GR .
H3B H 0.4710 0.3265 0.2318 0.037 Uiso 1 calc GR .
H3C H 0.4728 0.2931 0.0862 0.037 Uiso 1 calc GR .
C4 C 0.3413(2) 0.3404(3) 0.5921(5) 0.0300(10) Uani 1 d . .
H4A H 0.3471 0.3678 0.6733 0.045 Uiso 1 calc GR .
H4B H 0.3865 0.3276 0.5570 0.045 Uiso 1 calc GR .
H4C H 0.3150 0.2989 0.6127 0.045 Uiso 1 calc GR .
C5 C 0.3967(2) 0.4070(2) 0.0532(6) 0.0318(11) Uani 1 d . .
H5A H 0.4212 0.3955 -0.0292 0.048 Uiso 1 calc GR .
H5B H 0.4261 0.4356 0.1097 0.048 Uiso 1 calc GR .
H5C H 0.3546 0.4321 0.0314 0.048 Uiso 1 calc GR .
C6 C 0.3406(2) 0.4519(2) 0.4527(5) 0.0289(10) Uani 1 d . .
H6A H 0.3158 0.4768 0.3827 0.043 Uiso 1 calc GR .
H6B H 0.3872 0.4413 0.4219 0.043 Uiso 1 calc GR .
H6C H 0.3431 0.4805 0.5330 0.043 Uiso 1 calc GR .
C7 C 0.3280(2) 0.2977(2) 0.0411(4) 0.0195(8) Uani 1 d . .
C8 C 0.3536(2) 0.2545(2) -0.0588(5) 0.0231(9) Uani 1 d . .
H8 H 0.4015 0.2457 -0.0643 0.028 Uiso 1 calc R .
C9 C 0.3081(2) 0.2236(2) -0.1517(5) 0.0228(9) Uani 1 d . .
H9 H 0.3241 0.1904 -0.2137 0.027 Uiso 1 calc R .
C10 C 0.2389(2) 0.2435(2) -0.1495(5) 0.0225(9) Uani 1 d . .
H10 H 0.2083 0.2272 -0.2160 0.027 Uiso 1 calc R .
C11 C 0.2143(2) 0.2883(2) -0.0478(4) 0.0185(8) Uani 1 d . .
C12 C 0.1073(2) 0.3422(2) 0.0254(4) 0.0178(8) Uani 1 d . .
C13 C 0.03725(19) 0.3695(2) -0.0036(4) 0.0168(8) Uani 1 d . U
C14 C -0.0005(2) 0.3749(2) -0.1240(4) 0.0175(8) Uani 1 d . .
H14 H 0.0160 0.3560 -0.2051 0.021 Uiso 1 calc R .
C15 C -0.0648(2) 0.4101(2) -0.1173(4) 0.0195(8) Uani 1 d . .
H15 H -0.0908 0.4156 -0.1966 0.023 Uiso 1 calc R .
C16 C -0.0909(2) 0.4369(2) 0.0020(5) 0.0205(9) Uani 1 d . .
H16 H -0.1339 0.4598 0.0020 0.025 Uiso 1 calc R .
C17 C -0.05349(19) 0.4302(2) 0.1234(4) 0.0174(8) Uani 1 d . .
H17 H -0.0712 0.4477 0.2047 0.021 Uiso 1 calc R .
C18 C 0.01117(19) 0.39629(19) 0.1187(4) 0.0149(8) Uani 1 d . .
C19 C 0.06559(17) 0.38605(18) 0.2218(4) 0.0135(8) Uani 1 d . .
C20 C 0.1099(2) 0.4073(2) 0.4450(4) 0.0166(8) Uani 1 d . .
C21 C 0.0891(2) 0.4298(2) 0.5751(4) 0.0201(8) Uani 1 d . .
H21 H 0.0427 0.4422 0.5907 0.024 Uiso 1 calc R .
C22 C 0.1368(2) 0.4336(2) 0.6793(4) 0.0220(9) Uani 1 d . .
H22 H 0.1228 0.4464 0.7665 0.026 Uiso 1 calc R .
C23 C 0.2072(2) 0.4180(2) 0.6516(4) 0.0197(8) Uani 1 d . .
H23 H 0.2406 0.4215 0.7201 0.024 Uiso 1 calc R .
C24 C 0.2266(2) 0.3976(2) 0.5238(4) 0.0188(8) Uani 1 d . .
C25 C 0.2630(2) 0.1857(2) 0.4017(4) 0.0191(8) Uani 1 d . .
C26 C 0.3324(2) 0.2055(2) 0.3820(5) 0.0228(9) Uani 1 d . .
H26 H 0.3425 0.2440 0.3273 0.027 Uiso 1 calc R .
C27 C 0.3871(2) 0.1686(2) 0.4427(5) 0.0240(9) Uani 1 d . .
H27 H 0.4331 0.1835 0.4307 0.029 Uiso 1 calc R .
C28 C 0.3732(2) 0.1105(2) 0.5200(5) 0.0240(9) Uani 1 d . .
H28 H 0.4099 0.0846 0.5570 0.029 Uiso 1 calc R .
C29 C 0.3040(2) 0.0903(2) 0.5430(5) 0.0285(10) Uani 1 d . .
H29 H 0.2943 0.0515 0.5972 0.034 Uiso 1 calc R .
C30 C 0.2493(2) 0.1281(2) 0.4851(5) 0.0232(9) Uani 1 d . .
H30 H 0.2032 0.1148 0.5020 0.028 Uiso 1 calc R .
C31 C 0.1776(2) 0.1729(2) 0.1663(4) 0.0174(8) Uani 1 d . .
C32 C 0.2276(2) 0.1244(2) 0.1226(4) 0.0218(9) Uani 1 d . .
H32 H 0.2693 0.1200 0.1706 0.026 Uiso 1 calc R .
C33 C 0.2162(2) 0.0827(2) 0.0089(5) 0.0254(9) Uani 1 d . .
H33 H 0.2508 0.0516 -0.0196 0.031 Uiso 1 calc R .
C34 C 0.1537(3) 0.0873(2) -0.0621(5) 0.0283(10) Uani 1 d . .
H34 H 0.1461 0.0591 -0.1379 0.034 Uiso 1 calc R .
C35 C 0.1025(2) 0.1341(2) -0.0195(5) 0.0261(9) Uani 1 d . .
H35 H 0.0602 0.1369 -0.0663 0.031 Uiso 1 calc R .
C36 C 0.1140(2) 0.1770(2) 0.0926(4) 0.0178(8) Uani 1 d . .
H36 H 0.0796 0.2086 0.1194 0.021 Uiso 1 calc R .
C37 C 0.1197(2) 0.2129(2) 0.4233(4) 0.0178(8) Uani 1 d . U
C38 C 0.0695(2) 0.1599(2) 0.3988(4) 0.0193(8) Uani 1 d . .
H38 H 0.0688 0.1371 0.3151 0.023 Uiso 1 calc R .
C39 C 0.0213(2) 0.1414(2) 0.4977(5) 0.0233(9) Uani 1 d . .
H39 H -0.0120 0.1072 0.4788 0.028 Uiso 1 calc R .
C40 C 0.0218(2) 0.1735(2) 0.6255(5) 0.0221(9) Uani 1 d . .
H40 H -0.0105 0.1606 0.6918 0.027 Uiso 1 calc R .
C41 C 0.0715(2) 0.2251(2) 0.6519(5) 0.0221(8) Uani 1 d . .
H41 H 0.0730 0.2466 0.7368 0.027 Uiso 1 calc R .
C42 C 0.1192(2) 0.2448(2) 0.5514(4) 0.0164(8) Uani 1 d . .
H42 H 0.1515 0.2801 0.5699 0.020 Uiso 1 calc R .

loop_
_atom_site_aniso_label
_atom_site_aniso_U_11
_atom_site_aniso_U_22
_atom_site_aniso_U_33
_atom_site_aniso_U_23
_atom_site_aniso_U_13
_atom_site_aniso_U_12
Ru1 0.01209(13) 0.01287(13) 0.01715(15) 0.00158(12) -0.00013(12) 0.00101(9)
Cl1 0.0220(4) 0.0149(4) 0.0296(6) 0.0062(4) 0.0017(4) -0.0012(3)
P1 0.0154(4) 0.0109(4) 0.0166(5) 0.0005(4) -0.0004(4) 0.0005(3)
N1 0.0132(15) 0.0190(16) 0.0152(17) 0.0045(13) 0.0012(13) 0.0023(12)
N2 0.0161(15) 0.0194(16) 0.0155(17) -0.0012(13) 0.0003(13) 0.0040(12)
N3 0.0229(17) 0.0132(15) 0.0173(18) -0.0001(13) 0.0045(14) 0.0002(12)
N4 0.0163(16) 0.0135(15) 0.0184(18) -0.0015(13) 0.0031(13) 0.0006(12)
N5 0.0154(15) 0.0104(14) 0.0211(18) 0.0030(13) 0.0002(13) 0.0002(12)
C1 0.0104(18) 0.027(2) 0.024(2) 0.0030(18) 0.0014(16) 0.0018(15)
C2 0.0144(19) 0.024(2) 0.024(2) -0.0004(18) -0.0011(16) -0.0009(15)
C3 0.0180(19) 0.035(2) 0.022(2) 0.0062(19) -0.0025(17) 0.0054(17)
C4 0.026(2) 0.036(2) 0.028(3) 0.001(2) -0.0016(19) 0.0058(18)
C5 0.020(2) 0.029(2) 0.047(3) 0.012(2) 0.001(2) -0.0046(17)
C6 0.027(2) 0.032(2) 0.028(3) -0.003(2) 0.0030(19) -0.0074(18)
C7 0.0174(19) 0.0204(19) 0.021(2) 0.0058(16) 0.0014(16) 0.0042(15)
C8 0.0168(19) 0.028(2) 0.025(2) 0.0019(18) 0.0033(17) 0.0064(16)
C9 0.021(2) 0.028(2) 0.020(2) -0.0040(17) 0.0056(17) 0.0067(17)
C10 0.024(2) 0.024(2) 0.019(2) -0.0003(17) -0.0005(17) 0.0075(16)
C11 0.0145(18) 0.022(2) 0.019(2) 0.0033(17) 0.0015(15) 0.0023(14)
C12 0.0187(19) 0.0146(18) 0.020(2) 0.0023(15) -0.0001(16) 0.0018(15)
C13 0.0125(18) 0.0162(18) 0.022(2) 0.0038(15) -0.0016(15) 0.0032(14)
C14 0.0194(19) 0.0159(18) 0.017(2) 0.0029(15) 0.0011(16) -0.0016(14)
C15 0.0128(18) 0.023(2) 0.023(2) 0.0051(17) -0.0060(16) 0.0033(15)
C16 0.0125(18) 0.0193(19) 0.030(2) 0.0037(17) -0.0056(17) 0.0020(15)
C17 0.0152(18) 0.0187(19) 0.018(2) 0.0012(15) 0.0024(15) 0.0012(15)
C18 0.0102(17) 0.0144(17) 0.020(2) 0.0024(15) -0.0035(15) 0.0003(13)
C19 0.0097(15) 0.0146(16) 0.016(2) -0.0003(14) 0.0052(14) 0.0004(12)
C20 0.0146(17) 0.0136(18) 0.021(2) 0.0013(15) 0.0001(15) 0.0002(14)
C21 0.022(2) 0.0200(19) 0.019(2) -0.0006(16) 0.0013(16) 0.0004(16)
C22 0.031(2) 0.0168(18) 0.018(2) -0.0025(16) 0.0046(17) 0.0007(16)
C23 0.024(2) 0.0199(19) 0.016(2) 0.0003(16) -0.0026(16) -0.0017(15)
C24 0.020(2) 0.0133(17) 0.023(2) -0.0003(16) -0.0039(17) 0.0007(15)
C25 0.0196(19) 0.0182(19) 0.019(2) -0.0050(16) -0.0016(16) 0.0002(15)
C26 0.021(2) 0.0198(19) 0.028(2) 0.0034(17) 0.0027(18) 0.0014(16)
C27 0.019(2) 0.025(2) 0.028(2) 0.0028(18) 0.0017(17) 0.0048(16)
C28 0.028(2) 0.021(2) 0.023(2) 0.0022(17) -0.0049(18) 0.0098(17)
C29 0.025(2) 0.026(2) 0.035(3) 0.005(2) -0.0045(19) 0.0049(17)
C30 0.020(2) 0.018(2) 0.031(3) 0.0055(18) -0.0031(18) -0.0015(16)
C31 0.0154(17) 0.0194(19) 0.017(2) 0.0030(16) 0.0014(16) -0.0014(14)
C32 0.026(2) 0.021(2) 0.019(2) -0.0022(16) -0.0017(17) 0.0044(16)
C33 0.029(2) 0.024(2) 0.023(2) -0.0034(18) -0.0012(18) 0.0071(17)
C34 0.039(3) 0.023(2) 0.023(2) -0.0110(18) -0.004(2) 0.0008(18)
C35 0.029(2) 0.028(2) 0.022(2) 0.0000(18) -0.0037(18) 0.0018(18)
C36 0.0181(19) 0.0159(18) 0.019(2) -0.0023(16) -0.0028(16) -0.0024(15)
C37 0.0155(18) 0.0130(18) 0.025(2) 0.0000(16) -0.0068(15) 0.0003(14)
C38 0.021(2) 0.021(2) 0.016(2) -0.0017(16) 0.0034(16) -0.0004(15)
C39 0.021(2) 0.022(2) 0.027(2) -0.0018(18) 0.0021(18) -0.0066(16)
C40 0.0164(18) 0.024(2) 0.026(2) 0.0016(17) 0.0070(17) -0.0039(15)
C41 0.024(2) 0.021(2) 0.021(2) 0.0002(17) -0.0004(17) 0.0065(16)
C42 0.0192(19) 0.0145(17) 0.015(2) 0.0001(15) 0.0012(15) -0.0033(14)

loop_
_atom_type_symbol
_atom_type_description
_atom_type_scat_dispersion_real
_atom_type_scat_dispersion_imag
_atom_type_scat_source
C C 0.0181 0.0091 'International Tables Vol C Tables 4.2.6.8 and 6.1.1.4'
H H 0.0000 0.0000 'International Tables Vol C Tables 4.2.6.8 and 6.1.1.4'
Cl Cl 0.3639 0.7018 'International Tables Vol C Tables 4.2.6.8 and 6.1.1.4'
N N 0.0311 0.0180 'International Tables Vol C Tables 4.2.6.8 and 6.1.1.4'
P P 0.2955 0.4335 'International Tables Vol C Tables 4.2.6.8 and 6.1.1.4'
Ru Ru 0.0552 3.2960 'International Tables Vol C Tables 4.2.6.8 and 6.1.1.4'

loop_
_geom_angle_atom_site_label_1
_geom_angle_atom_site_label_2
_geom_angle_atom_site_label_3
_geom_angle
P1 Ru1 Cl1 176.97(4)
N1 Ru1 Cl1 89.55(9)
N1 Ru1 P1 90.13(9)
N3 Ru1 Cl1 86.28(10)
N3 Ru1 P1 90.72(10)
N3 Ru1 N1 90.36(13)
N3 Ru1 N5 91.37(13)
N5 Ru1 Cl1 86.46(9)
N5 Ru1 P1 93.96(9)
N5 Ru1 N1 175.54(13)
C25 P1 Ru1 117.76(13)
C31 P1 Ru1 113.23(13)
C31 P1 C25 101.68(18)
C31 P1 C37 102.79(18)
C37 P1 Ru1 119.67(13)
C37 P1 C25 98.98(19)
C7 N1 Ru1 121.1(3)
C11 N1 Ru1 121.3(2)
C11 N1 C7 117.0(3)
C12 N2 C11 126.7(4)
C12 N3 Ru1 124.6(3)
C12 N3 C19 109.9(3)
C19 N3 Ru1 123.3(3)
C19 N4 C20 126.4(3)
C20 N5 Ru1 124.1(3)
C24 N5 Ru1 116.4(3)
C24 N5 C20 119.5(4)
C3 C1 H1 113(2)
C3 C1 C5 109.5(3)
C5 C1 H1 108(2)
C7 C1 H1 104(2)
C7 C1 C3 114.0(4)
C7 C1 C5 108.0(4)
C4 C2 H2 107(2)
C4 C2 C6 111.4(4)
C6 C2 H2 103(2)
C24 C2 H2 111(2)
C24 C2 C4 113.0(4)
C24 C2 C6 111.3(3)
C1 C3 H3A 109.5
C1 C3 H3B 109.5
C1 C3 H3C 109.5
H3A C3 H3B 109.5
H3A C3 H3C 109.5
H3B C3 H3C 109.5
C2 C4 H4A 109.5
C2 C4 H4B 109.5
C2 C4 H4C 109.5
H4A C4 H4B 109.5
H4A C4 H4C 109.5
H4B C4 H4C 109.5
C1 C5 H5A 109.5
C1 C5 H5B 109.5
C1 C5 H5C 109.5
H5A C5 H5B 109.5
H5A C5 H5C 109.5
H5B C5 H5C 109.5
C2 C6 H6A 109.5
C2 C6 H6B 109.5
C2 C6 H6C 109.5
H6A C6 H6B 109.5
H6A C6 H6C 109.5
H6B C6 H6C 109.5
N1 C7 C1 117.9(4)
C8 C7 N1 121.6(4)
C8 C7 C1 120.2(4)
C7 C8 H8 119.9
C7 C8 C9 120.2(4)
C9 C8 H8 119.9
C8 C9 H9 120.9
C10 C9 C8 118.1(4)
C10 C9 H9 120.9
C9 C10 H10 119.9
C9 C10 C11 120.2(4)
C11 C10 H10 119.9
N1 C11 N2 123.5(4)
N1 C11 C10 121.3(4)
N2 C11 C10 115.0(4)
N2 C12 N3 128.2(4)
N2 C12 C13 123.3(4)
N3 C12 C13 108.4(3)
C14 C13 C12 131.8(4)
C14 C13 C18 121.4(3)
C18 C13 C12 106.7(3)
C13 C14 H14 121.6
C13 C14 C15 116.7(4)
C15 C14 H14 121.6
C14 C15 H15 118.8
C16 C15 C14 122.5(4)
C16 C15 H15 118.8
C15 C16 H16 119.6
C15 C16 C17 120.7(3)
C17 C16 H16 119.6
C16 C17 H17 121.1
C18 C17 C16 117.8(4)
C18 C17 H17 121.1
C13 C18 C19 107.1(3)
C17 C18 C13 120.9(4)
C17 C18 C19 131.8(4)
N3 C19 C18 107.9(3)
N4 C19 N3 129.3(4)
N4 C19 C18 122.8(3)
N4 C20 C21 116.1(3)
N5 C20 N4 124.3(4)
N5 C20 C21 119.6(4)
C20 C21 H21 119.7
C22 C21 C20 120.6(4)
C22 C21 H21 119.7
C21 C22 H22 120.7
C21 C22 C23 118.6(4)
C23 C22 H22 120.7
C22 C23 H23 120.0
C24 C23 C22 119.9(4)
C24 C23 H23 120.0
N5 C24 C2 116.0(4)
C23 C24 N5 121.5(4)
C23 C24 C2 122.6(4)
C26 C25 P1 119.3(3)
C26 C25 C30 118.3(4)
C30 C25 P1 122.2(3)
C25 C26 H26 119.4
C25 C26 C27 121.1(4)
C27 C26 H26 119.4
C26 C27 H27 120.0
C28 C27 C26 120.1(4)
C28 C27 H27 120.0
C27 C28 H28 120.1
C27 C28 C29 119.8(4)
C29 C28 H28 120.1
C28 C29 H29 120.0
C30 C29 C28 120.1(4)
C30 C29 H29 120.0
C25 C30 H30 119.7
C29 C30 C25 120.6(4)
C29 C30 H30 119.7
C32 C31 P1 122.2(3)
C32 C31 C36 117.6(4)
C36 C31 P1 120.1(3)
C31 C32 H32 119.3
C33 C32 C31 121.4(4)
C33 C32 H32 119.3
C32 C33 H33 119.8
C34 C33 C32 120.3(4)
C34 C33 H33 119.8
C33 C34 H34 120.2
C33 C34 C35 119.6(4)
C35 C34 H34 120.2
C34 C35 H35 119.8
C34 C35 C36 120.5(4)
C36 C35 H35 119.8
C31 C36 H36 119.7
C35 C36 C31 120.6(4)
C35 C36 H36 119.7
C38 C37 P1 123.9(3)
C42 C37 P1 118.0(3)
C42 C37 C38 117.4(4)
C37 C38 H38 119.6
C39 C38 C37 120.8(4)
C39 C38 H38 119.6
C38 C39 H39 119.5
C38 C39 C40 121.0(4)
C40 C39 H39 119.5
C39 C40 H40 120.6
C41 C40 C39 118.9(4)
C41 C40 H40 120.6
C40 C41 H41 119.9
C40 C41 C42 120.1(4)
C42 C41 H41 119.9
C37 C42 H42 119.1
C41 C42 C37 121.7(4)
C41 C42 H42 119.1

loop_
_geom_bond_atom_site_label_1
_geom_bond_atom_site_label_2
_geom_bond_distance
Ru1 Cl1 2.4300(9)
Ru1 P1 2.3111(9)
Ru1 N1 2.127(3)
Ru1 N3 1.960(3)
Ru1 N5 2.060(3)
P1 C25 1.836(4)
P1 C31 1.827(4)
P1 C37 1.832(4)
N1 C7 1.384(5)
N1 C11 1.366(5)
N2 C11 1.385(5)
N2 C12 1.295(5)
N3 C12 1.372(6)
N3 C19 1.376(5)
N4 C19 1.300(5)
N4 C20 1.372(5)
N5 C20 1.368(5)
N5 C24 1.367(5)
C1 H1 1.07(4)
C1 C3 1.527(5)
C1 C5 1.536(6)
C1 C7 1.509(6)
C2 H2 1.11(5)
C2 C4 1.530(6)
C2 C6 1.531(6)
C2 C24 1.507(6)
C3 H3A 0.9600
C3 H3B 0.9600
C3 H3C 0.9600
C4 H4A 0.9600
C4 H4B 0.9600
C4 H4C 0.9600
C5 H5A 0.9600
C5 H5B 0.9600
C5 H5C 0.9600
C6 H6A 0.9600
C6 H6B 0.9600
C6 H6C 0.9600
C7 C8 1.372(6)
C8 H8 0.9300
C8 C9 1.391(7)
C9 H9 0.9300
C9 C10 1.374(6)
C10 H10 0.9300
C10 C11 1.395(6)
C12 C13 1.462(5)
C13 C14 1.390(6)
C13 C18 1.397(6)
C14 H14 0.9300
C14 C15 1.398(6)
C15 H15 0.9300
C15 C16 1.373(6)
C16 H16 0.9300
C16 C17 1.395(6)
C17 H17 0.9300
C17 C18 1.393(5)
C18 C19 1.464(5)
C20 C21 1.406(6)
C21 H21 0.9300
C21 C22 1.372(6)
C22 H22 0.9300
C22 C23 1.402(6)
C23 H23 0.9300
C23 C24 1.366(6)
C25 C26 1.390(6)
C25 C30 1.396(6)
C26 H26 0.9300
C26 C27 1.391(6)
C27 H27 0.9300
C27 C28 1.371(6)
C28 H28 0.9300
C28 C29 1.394(7)
C29 H29 0.9300
C29 C30 1.389(6)
C30 H30 0.9300
C31 C32 1.396(6)
C31 C36 1.414(6)
C32 H32 0.9300
C32 C33 1.388(6)
C33 H33 0.9300
C33 C34 1.384(7)
C34 H34 0.9300
C34 C35 1.388(7)
C35 H35 0.9300
C35 C36 1.389(6)
C36 H36 0.9300
C37 C38 1.413(5)
C37 C42 1.398(6)
C38 H38 0.9300
C38 C39 1.384(6)
C39 H39 0.9300
C39 C40 1.397(6)
C40 H40 0.9300
C40 C41 1.391(6)
C41 H41 0.9300
C41 C42 1.394(6)
C42 H42 0.9300

loop_
_geom_torsion_atom_site_label_1
_geom_torsion_atom_site_label_2
_geom_torsion_atom_site_label_3
_geom_torsion_atom_site_label_4
_geom_torsion
Ru1 P1 C25 C26 -26.4(4)
Ru1 P1 C25 C30 157.7(3)
Ru1 P1 C31 C32 105.5(3)
Ru1 P1 C31 C36 -72.2(3)
Ru1 P1 C37 C38 130.6(3)
Ru1 P1 C37 C42 -59.6(3)
Ru1 N1 C7 C1 -27.2(5)
Ru1 N1 C7 C8 158.8(3)
Ru1 N1 C11 N2 25.6(5)
Ru1 N1 C11 C10 -158.1(3)
Ru1 N3 C12 N2 18.0(6)
Ru1 N3 C12 C13 -164.6(3)
Ru1 N3 C19 N4 -13.9(5)
Ru1 N3 C19 C18 165.3(2)
Ru1 N5 C20 N4 -7.3(5)
Ru1 N5 C20 C21 174.2(3)
Ru1 N5 C24 C2 7.2(4)
Ru1 N5 C24 C23 -172.8(3)
Cl1 Ru1 P1 C25 173.5(7)
Cl1 Ru1 P1 C31 55.2(7)
Cl1 Ru1 P1 C37 -66.3(7)
Cl1 Ru1 N1 C7 90.2(3)
Cl1 Ru1 N1 C11 -99.2(3)
Cl1 Ru1 N3 C12 82.9(3)
Cl1 Ru1 N3 C19 -78.3(3)
Cl1 Ru1 N5 C20 87.4(3)
Cl1 Ru1 N5 C24 -92.9(3)
P1 Ru1 N1 C7 -92.8(3)
P1 Ru1 N1 C11 77.8(3)
P1 Ru1 N3 C12 -96.7(3)
P1 Ru1 N3 C19 102.0(3)
P1 Ru1 N5 C20 -89.6(3)
P1 Ru1 N5 C24 90.1(3)
P1 C25 C26 C27 -175.5(3)
P1 C25 C30 C29 173.9(4)
P1 C31 C32 C33 -176.3(3)
P1 C31 C36 C35 177.6(3)
P1 C37 C38 C39 170.7(3)
P1 C37 C42 C41 -170.0(3)
N1 Ru1 P1 C25 89.71(18)
N1 Ru1 P1 C31 -28.64(16)
N1 Ru1 P1 C37 -150.09(18)
N1 Ru1 N3 C12 -6.6(3)
N1 Ru1 N3 C19 -167.9(3)
N1 Ru1 N5 C20 114.0(16)
N1 Ru1 N5 C24 -66.4(17)
N1 C7 C8 C9 2.5(6)
N2 C12 C13 C14 -5.6(7)
N2 C12 C13 C18 177.8(4)
N3 Ru1 P1 C25 -179.93(18)
N3 Ru1 P1 C31 61.72(17)
N3 Ru1 P1 C37 -59.73(18)
N3 Ru1 N1 C7 176.4(3)
N3 Ru1 N1 C11 -13.0(3)
N3 Ru1 N5 C20 1.2(3)
N3 Ru1 N5 C24 -179.1(3)
N3 C12 C13 C14 176.9(4)
N3 C12 C13 C18 0.3(4)
N4 C20 C21 C22 -178.1(4)
N5 Ru1 P1 C25 -88.51(18)
N5 Ru1 P1 C31 153.14(16)
N5 Ru1 P1 C37 31.69(18)
N5 Ru1 N1 C7 63.6(17)
N5 Ru1 N1 C11 -125.8(16)
N5 Ru1 N3 C12 169.3(3)
N5 Ru1 N3 C19 8.0(3)
N5 C20 C21 C22 0.5(6)
C1 C7 C8 C9 -171.4(4)
C3 C1 C7 N1 148.4(4)
C3 C1 C7 C8 -37.5(6)
C4 C2 C24 N5 -135.6(4)
C4 C2 C24 C23 44.5(5)
C5 C1 C7 N1 -89.7(4)
C5 C1 C7 C8 84.4(5)
C6 C2 C24 N5 98.2(4)
C6 C2 C24 C23 -81.7(5)
C7 N1 C11 N2 -163.4(4)
C7 N1 C11 C10 12.9(6)
C7 C8 C9 C10 6.8(7)
C8 C9 C10 C11 -6.2(7)
C9 C10 C11 N1 -3.9(6)
C9 C10 C11 N2 172.7(4)
C11 N1 C7 C1 161.8(4)
C11 N1 C7 C8 -12.2(6)
C11 N2 C12 N3 -7.5(7)
C11 N2 C12 C13 175.4(4)
C12 N2 C11 N1 -17.0(6)
C12 N2 C11 C10 166.5(4)
C12 N3 C19 N4 -177.6(4)
C12 N3 C19 C18 1.6(4)
C12 C13 C14 C15 -174.4(4)
C12 C13 C18 C17 176.2(3)
C12 C13 C18 C19 0.7(4)
C13 C14 C15 C16 -1.5(6)
C13 C18 C19 N3 -1.4(4)
C13 C18 C19 N4 177.8(3)
C14 C13 C18 C17 -0.9(6)
C14 C13 C18 C19 -176.3(3)
C14 C15 C16 C17 0.2(6)
C15 C16 C17 C18 0.8(6)
C16 C17 C18 C13 -0.5(6)
C16 C17 C18 C19 173.7(4)
C17 C18 C19 N3 -176.2(4)
C17 C18 C19 N4 3.0(6)
C18 C13 C14 C15 1.8(6)
C19 N3 C12 N2 -178.6(4)
C19 N3 C12 C13 -1.2(4)
C19 N4 C20 N5 4.5(6)
C19 N4 C20 C21 -177.0(4)
C20 N4 C19 N3 7.3(6)
C20 N4 C19 C18 -171.8(3)
C20 N5 C24 C2 -173.1(3)
C20 N5 C24 C23 6.8(6)
C20 C21 C22 C23 3.1(6)
C21 C22 C23 C24 -1.7(6)
C22 C23 C24 N5 -3.2(6)
C22 C23 C24 C2 176.7(4)
C24 N5 C20 N4 173.1(3)
C24 N5 C20 C21 -5.4(5)
C25 P1 C31 C32 -21.8(4)
C25 P1 C31 C36 160.5(3)
C25 P1 C37 C38 -100.1(4)
C25 P1 C37 C42 69.7(3)
C25 C26 C27 C28 2.0(7)
C26 C25 C30 C29 -2.1(6)
C26 C27 C28 C29 -3.0(7)
C27 C28 C29 C30 1.5(7)
C28 C29 C30 C25 1.1(7)
C30 C25 C26 C27 0.5(7)
C31 P1 C25 C26 97.9(4)
C31 P1 C25 C30 -78.0(4)
C31 P1 C37 C38 4.1(4)
C31 P1 C37 C42 173.9(3)
C31 C32 C33 C34 -1.6(7)
C32 C31 C36 C35 -0.3(6)
C32 C33 C34 C35 0.4(7)
C33 C34 C35 C36 0.8(7)
C34 C35 C36 C31 -0.9(7)
C36 C31 C32 C33 1.5(6)
C37 P1 C25 C26 -156.9(3)
C37 P1 C25 C30 27.2(4)
C37 P1 C31 C32 -124.0(3)
C37 P1 C31 C36 58.3(3)
C37 C38 C39 C40 -1.4(6)
C38 C37 C42 C41 0.5(6)
C38 C39 C40 C41 0.6(6)
C39 C40 C41 C42 0.8(6)
C40 C41 C42 C37 -1.3(6)
C42 C37 C38 C39 0.9(6)
